data_7709936
loop_
_publ_author_name
'Namdeo, Pavan'
'sheokand, Sonu'
'Kote, Basvaraj S.'
'Radhakrishna, Latchupatula'
'Kunchur, Harish S.'
'Saini, Prateek'
'Ramakrishnan, Srinivasan'
'Balakrishna, Maravanji Shivaramaiah'

_publ_section_title
;
 RuII complexes of 1,2,3-triazoles appended tertiary phosphines,
 [P(Ph){(o-C6H4)(1,2,3-N3C(Ph)CH}2] and [P(Ph){o-C6H4(CCH)-
 (1,2,3-N3-Ph)}2]: Highly active catalysts for transfer hydrogenation of
 carbonyl/nitro compounds and for \a--alkylation of ketones
;
_journal_name_full 'Dalton Transactions'
_journal_paper_doi 10.1039/D2DT00361A
_journal_year 2022
_chemical_formula_moiety 'C34 H25 N6 P'
_chemical_formula_sum 'C34 H25 N6 P'
_chemical_formula_weight 548.57
_space_group_crystal_system monoclinic
_space_group_IT_number 14
_space_group_name_Hall '-P 2ybc'
_space_group_name_H-M_alt 'P 1 21/c 1'
_atom_sites_solution_hydrogens geom
_atom_sites_solution_primary direct
_audit_creation_date 2019-07-16
_audit_creation_method
;
Olex2 1.2
(compiled 2018.05.29 svn.r3508 for OlexSys, GUI svn.r5506)
;
_audit_update_record
;
2021-06-25 deposited with the CCDC.	2022-04-04 downloaded from the CCDC.
;
_cell_angle_alpha 90
_cell_angle_beta 95.800(4)
_cell_angle_gamma 90
_cell_formula_units_Z 4
_cell_length_a 9.7930(4)
_cell_length_b 9.8098(4)
_cell_length_c 28.7992(12)
_cell_measurement_reflns_used 8377
_cell_measurement_temperature 150
_cell_measurement_theta_max 30.4840
_cell_measurement_theta_min 2.4170
_cell_volume 2752.5(2)
_computing_cell_refinement 'CrystalClear-SM Expert 2.0 r7 (Rigaku, 2011)'
_computing_data_collection 'CrystalClear-SM Expert 2.0 r7 (Rigaku, 2011)'
_computing_data_reduction 'CrystalClear-SM Expert 2.0 r7 (Rigaku, 2011)'
_computing_molecular_graphics 'Olex2 (Dolomanov et al., 2009)'
_computing_publication_material 'Olex2 (Dolomanov et al., 2009)'
_computing_structure_refinement 'ShelXL (Sheldrick, 2015)'
_computing_structure_solution 'ShelXT (Sheldrick, 2015)'
_diffrn_ambient_temperature 150
_diffrn_detector CCD
_diffrn_detector_area_resol_mean 28.5714
_diffrn_detector_type 'Rigaku Saturn724+'
_diffrn_measured_fraction_theta_full 0.998
_diffrn_measured_fraction_theta_max 0.998
_diffrn_measurement_details
;
List of Runs (angles in degrees, time in seconds):

  # Type    Start    End  Width  t~exp~   \w     \q     \k     \f   Frames
#--------------------------------------------------------------------------
  1  \w   -110.00  19.00   0.50   10.00    --  -20.00 -72.00  36.00  258
  2  \w    -53.00  19.00   0.50   10.00    --  -20.00 -72.00-108.00  144
  3  \w    -87.00  -8.00   0.50   10.00    --  -20.00 -72.00-180.00  158
  4  \w    -30.00  30.00   0.50   10.00    --  -20.00  72.00 108.00  120
;
_diffrn_measurement_device 'AFC12 (Right): Kappa 3 circle'
_diffrn_measurement_device_type 'Rigaku Saturn724+ (2x2 bin mode)'
_diffrn_measurement_method 'profile data from \w-scans'
_diffrn_measurement_specimen_support 'Mitegen 50um'
_diffrn_orient_matrix_type 'CrysAlisPro convention (1999,Acta A55,543-557)'
_diffrn_orient_matrix_UB_11 0.0302533000
_diffrn_orient_matrix_UB_12 -0.0491882000
_diffrn_orient_matrix_UB_13 0.0159280000
_diffrn_orient_matrix_UB_21 -0.0560497000
_diffrn_orient_matrix_UB_22 0.0066452000
_diffrn_orient_matrix_UB_23 0.0136337000
_diffrn_orient_matrix_UB_31 -0.0352330000
_diffrn_orient_matrix_UB_32 -0.0525746000
_diffrn_orient_matrix_UB_33 -0.0131723000
_diffrn_radiation_collimation 0.3
_diffrn_radiation_monochromator Confocal
_diffrn_radiation_probe x-ray
_diffrn_radiation_type MoK\a
_diffrn_radiation_wavelength 0.71073
_diffrn_reflns_av_R_equivalents 0.0618
_diffrn_reflns_av_unetI/netI 0.0677
_diffrn_reflns_Laue_measured_fraction_full 0.998
_diffrn_reflns_Laue_measured_fraction_max 0.998
_diffrn_reflns_limit_h_max 11
_diffrn_reflns_limit_h_min -11
_diffrn_reflns_limit_k_max 11
_diffrn_reflns_limit_k_min -9
_diffrn_reflns_limit_l_max 34
_diffrn_reflns_limit_l_min -34
_diffrn_reflns_number 17055
_diffrn_reflns_point_group_measured_fraction_full 0.998
_diffrn_reflns_point_group_measured_fraction_max 0.998
_diffrn_reflns_theta_full 24.997
_diffrn_reflns_theta_max 24.997
_diffrn_reflns_theta_min 2.516
_diffrn_source 'Rotating Anode'
_diffrn_source_current 24.0
_diffrn_source_power 1.2
_diffrn_source_target Mo
_diffrn_source_type 'Rotating Anode'
_diffrn_source_voltage 50.0
_exptl_absorpt_coefficient_mu 0.136
_exptl_absorpt_correction_T_max 1.00000
_exptl_absorpt_correction_T_min 0.89732
_exptl_absorpt_correction_type multi-scan
_exptl_absorpt_process_details
;
CrysAlisPro 1.171.39.46 (Rigaku Oxford Diffraction, 2018)
Empirical absorption correction using spherical harmonics,
 implemented in SCALE3 ABSPACK scaling algorithm.
;
_exptl_crystal_colour colourless
_exptl_crystal_colour_primary colourless
_exptl_crystal_density_diffrn 1.324
_exptl_crystal_description block
_exptl_crystal_F_000 1144
_exptl_crystal_size_max 0.169
_exptl_crystal_size_mid 0.137
_exptl_crystal_size_min 0.11
_refine_diff_density_max 0.264
_refine_diff_density_min -0.474
_refine_diff_density_rms 0.087
_refine_ls_extinction_method none
_refine_ls_goodness_of_fit_ref 1.045
_refine_ls_hydrogen_treatment constr
_refine_ls_matrix_type full
_refine_ls_number_parameters 370
_refine_ls_number_reflns 4836
_refine_ls_number_restraints 0
_refine_ls_restrained_S_all 1.045
_refine_ls_R_factor_all 0.0655
_refine_ls_R_factor_gt 0.0452
_refine_ls_shift/su_max 0.001
_refine_ls_shift/su_mean 0.000
_refine_ls_structure_factor_coef Fsqd
_refine_ls_weighting_details 'w=1/[\s^2^(Fo^2^)+(0.0407P)^2^+1.1734P] where P=(Fo^2^+2Fc^2^)/3'
_refine_ls_weighting_scheme calc
_refine_ls_wR_factor_gt 0.0979
_refine_ls_wR_factor_ref 0.1094
_reflns_Friedel_coverage 0.000
_reflns_number_gt 3898
_reflns_number_total 4836
_reflns_threshold_expression 'I > 2\s(I)'
_cod_data_source_file d2dt00361a2.cif
_cod_data_source_block compound-1_mo
_cod_database_code 7709936
_shelx_shelxl_version_number 2014/7
_shelx_space_group_comment
;
The symmetry employed for this shelxl refinement is uniquely defined
by the following loop, which should always be used as a source of
symmetry information in preference to the above space-group names.
They are only intended as comments.
;
_shelx_estimated_absorpt_t_max 0.985
_shelx_estimated_absorpt_t_min 0.977
_reflns_odcompleteness_completeness 90.00
_reflns_odcompleteness_iscentric 1
_reflns_odcompleteness_theta 31.11
_olex2_refinement_description
;
1. Fixed Uiso
 At 1.2 times of:
  All C(H) groups
2.a Aromatic/amide H refined with riding coordinates:
 C34(H34), C2(H2), C10(H10), C8(H8), C22(H22), C16(H16), C33(H33), C11(H11),
 C14(H14), C19(H19), C12(H12), C32(H32), C3(H3), C30(H30), C4(H4), C5(H5),
 C17(H17), C31(H31), C18(H18), C13(H13), C28(H28), C24(H24), C26(H26), C25(H25),
  C27(H27)
;
_olex2_submission_special_instructions 'No special instructions were received'
_oxdiff_exptl_absorpt_empirical_details
;
Empirical correction (ABSPACK) includes:
- Absorption correction using spherical harmonics
- Frame scaling
- Detector area scaling
;
_oxdiff_exptl_absorpt_empirical_full_max 1.986
_oxdiff_exptl_absorpt_empirical_full_min 0.736

loop_
_space_group_symop_operation_xyz
'x, y, z'
'-x, y+1/2, -z+1/2'
'-x, -y, -z'
'x, -y-1/2, z-1/2'

loop_
_atom_site_label
_atom_site_type_symbol
_atom_site_fract_x
_atom_site_fract_y
_atom_site_fract_z
_atom_site_U_iso_or_equiv
_atom_site_adp_type
_atom_site_occupancy
_atom_site_site_symmetry_order
_atom_site_calc_flag
_atom_site_refinement_flags_posn
_atom_site_refinement_flags_adp
_atom_site_refinement_flags_occupancy
_atom_site_disorder_assembly
_atom_site_disorder_group
P1 P 0.29871(5) 0.26778(5) 0.31037(2) 0.02352(15) Uani 1 1 d . . . . .
N1 N 0.13961(16) 0.25081(17) 0.39504(5) 0.0248(4) Uani 1 1 d . . . . .
N4 N 0.57755(17) 0.38173(18) 0.35502(5) 0.0269(4) Uani 1 1 d . . . . .
N6 N 0.50413(18) 0.45442(19) 0.41812(6) 0.0315(4) Uani 1 1 d . . . . .
N5 N 0.49959(18) 0.34932(19) 0.38980(6) 0.0316(4) Uani 1 1 d . . . . .
N3 N -0.01395(18) 0.40666(19) 0.39412(6) 0.0327(4) Uani 1 1 d . . . . .
N2 N 0.01431(18) 0.28946(19) 0.37515(6) 0.0340(4) Uani 1 1 d . . . . .
C7 C 0.09168(19) 0.4437(2) 0.42612(7) 0.0241(5) Uani 1 1 d . . . . .
C21 C 0.5835(2) 0.5551(2) 0.40159(7) 0.0268(5) Uani 1 1 d . . . . .
C20 C 0.5880(2) 0.2950(2) 0.31554(7) 0.0265(5) Uani 1 1 d . . . . .
C34 C 0.1239(2) 0.0985(2) 0.24767(7) 0.0285(5) Uani 1 1 d . . . . .
H34 H 0.1402 0.0258 0.2693 0.034 Uiso 1 1 calc R . . . .
C15 C 0.4712(2) 0.2367(2) 0.29155(7) 0.0254(5) Uani 1 1 d . . . . .
C2 C 0.3390(2) -0.0115(2) 0.33848(7) 0.0286(5) Uani 1 1 d . . . . .
H2 H 0.3936 -0.0212 0.3132 0.034 Uiso 1 1 calc R . . . .
C1 C 0.2798(2) 0.1151(2) 0.34640(7) 0.0236(4) Uani 1 1 d . . . . .
C29 C 0.1873(2) 0.2240(2) 0.25709(7) 0.0249(5) Uani 1 1 d . . . . .
C10 C 0.2000(2) 0.5930(2) 0.48893(7) 0.0297(5) Uani 1 1 d . . . . .
H10 H 0.2760 0.5324 0.4925 0.036 Uiso 1 1 calc R . . . .
C9 C 0.0910(2) 0.5664(2) 0.45507(7) 0.0250(5) Uani 1 1 d . . . . .
C6 C 0.2007(2) 0.1234(2) 0.38385(7) 0.0246(5) Uani 1 1 d . . . . .
C8 C 0.1899(2) 0.3442(2) 0.42652(7) 0.0270(5) Uani 1 1 d . . . . .
H8 H 0.2756 0.3416 0.4451 0.032 Uiso 1 1 calc R . . . .
C22 C 0.6313(2) 0.5076(2) 0.36173(7) 0.0285(5) Uani 1 1 d . . . . .
H22 H 0.6902 0.5537 0.3427 0.034 Uiso 1 1 calc R . . . .
C16 C 0.4920(2) 0.1617(2) 0.25157(7) 0.0303(5) Uani 1 1 d . . . . .
H16 H 0.4154 0.1194 0.2344 0.036 Uiso 1 1 calc R . . . .
C33 C 0.0372(2) 0.0785(2) 0.20704(7) 0.0322(5) Uani 1 1 d . . . . .
H33 H -0.0038 -0.0082 0.2007 0.039 Uiso 1 1 calc R . . . .
C23 C 0.6028(2) 0.6888(2) 0.42412(7) 0.0294(5) Uani 1 1 d . . . . .
C11 C 0.1989(2) 0.7063(2) 0.51741(7) 0.0331(5) Uani 1 1 d . . . . .
H11 H 0.2735 0.7228 0.5405 0.040 Uiso 1 1 calc R . . . .
C14 C -0.0189(2) 0.6567(2) 0.45064(7) 0.0290(5) Uani 1 1 d . . . . .
H14 H -0.0943 0.6403 0.4279 0.035 Uiso 1 1 calc R . . . .
C19 C 0.7181(2) 0.2787(2) 0.30117(8) 0.0336(5) Uani 1 1 d . . . . .
H19 H 0.7958 0.3173 0.3188 0.040 Uiso 1 1 calc R . . . .
C12 C 0.0894(2) 0.7956(2) 0.51236(7) 0.0315(5) Uani 1 1 d . . . . .
H12 H 0.0889 0.8741 0.5317 0.038 Uiso 1 1 calc R . . . .
C32 C 0.0102(2) 0.1841(2) 0.17578(7) 0.0353(5) Uani 1 1 d . . . . .
H32 H -0.0497 0.1703 0.1481 0.042 Uiso 1 1 calc R . . . .
C3 C 0.3201(2) -0.1229(2) 0.36658(7) 0.0299(5) Uani 1 1 d . . . . .
H3 H 0.3606 -0.2080 0.3602 0.036 Uiso 1 1 calc R . . . .
C30 C 0.1582(2) 0.3296(2) 0.22514(7) 0.0344(5) Uani 1 1 d . . . . .
H30 H 0.1992 0.4164 0.2312 0.041 Uiso 1 1 calc R . . . .
C4 C 0.2427(2) -0.1109(2) 0.40373(7) 0.0324(5) Uani 1 1 d . . . . .
H4 H 0.2308 -0.1871 0.4233 0.039 Uiso 1 1 calc R . . . .
C5 C 0.1826(2) 0.0129(2) 0.41241(7) 0.0311(5) Uani 1 1 d . . . . .
H5 H 0.1290 0.0219 0.4380 0.037 Uiso 1 1 calc R . . . .
C17 C 0.6205(2) 0.1472(2) 0.23624(8) 0.0341(5) Uani 1 1 d . . . . .
H17 H 0.6311 0.0968 0.2086 0.041 Uiso 1 1 calc R . . . .
C31 C 0.0707(2) 0.3100(3) 0.18476(8) 0.0395(6) Uani 1 1 d . . . . .
H31 H 0.0523 0.3829 0.1633 0.047 Uiso 1 1 calc R . . . .
C18 C 0.7337(2) 0.2058(2) 0.26105(8) 0.0368(6) Uani 1 1 d . . . . .
H18 H 0.8220 0.1961 0.2505 0.044 Uiso 1 1 calc R . . . .
C13 C -0.0195(2) 0.7701(2) 0.47905(8) 0.0334(5) Uani 1 1 d . . . . .
H13 H -0.0953 0.8311 0.4757 0.040 Uiso 1 1 calc R . . . .
C28 C 0.5673(2) 0.7109(2) 0.46908(8) 0.0338(5) Uani 1 1 d . . . . .
H28 H 0.5299 0.6386 0.4857 0.041 Uiso 1 1 calc R . . . .
C24 C 0.6554(2) 0.7971(2) 0.40014(8) 0.0373(6) Uani 1 1 d . . . . .
H24 H 0.6798 0.7837 0.3694 0.045 Uiso 1 1 calc R . . . .
C26 C 0.6391(2) 0.9437(3) 0.46601(10) 0.0475(7) Uani 1 1 d . . . . .
H26 H 0.6527 1.0301 0.4807 0.057 Uiso 1 1 calc R . . . .
C25 C 0.6725(2) 0.9248(3) 0.42097(10) 0.0465(7) Uani 1 1 d . . . . .
H25 H 0.7070 0.9987 0.4043 0.056 Uiso 1 1 calc R . . . .
C27 C 0.5863(2) 0.8375(3) 0.48955(9) 0.0421(6) Uani 1 1 d . . . . .
H27 H 0.5625 0.8514 0.5204 0.050 Uiso 1 1 calc R . . . .

loop_
_atom_site_aniso_label
_atom_site_aniso_U_11
_atom_site_aniso_U_22
_atom_site_aniso_U_33
_atom_site_aniso_U_23
_atom_site_aniso_U_13
_atom_site_aniso_U_12
P1 0.0241(3) 0.0237(3) 0.0228(3) -0.0007(2) 0.0026(2) 0.0002(2)
N1 0.0225(9) 0.0275(10) 0.0249(9) 0.0008(7) 0.0037(7) 0.0018(7)
N4 0.0248(9) 0.0317(10) 0.0241(9) -0.0013(8) 0.0021(7) -0.0020(8)
N6 0.0303(10) 0.0360(11) 0.0282(10) -0.0051(8) 0.0031(8) -0.0052(9)
N5 0.0313(10) 0.0371(11) 0.0267(10) -0.0037(8) 0.0042(8) -0.0064(8)
N3 0.0328(10) 0.0320(11) 0.0321(10) 0.0001(8) -0.0018(8) 0.0048(8)
N2 0.0324(10) 0.0350(11) 0.0330(10) -0.0010(8) -0.0039(8) 0.0057(9)
C7 0.0204(10) 0.0267(12) 0.0256(11) 0.0067(9) 0.0053(8) -0.0015(9)
C21 0.0197(10) 0.0319(12) 0.0275(11) 0.0002(9) -0.0043(8) 0.0007(9)
C20 0.0288(11) 0.0271(12) 0.0237(11) 0.0015(9) 0.0026(9) 0.0008(9)
C34 0.0296(11) 0.0288(12) 0.0272(11) -0.0012(9) 0.0032(9) 0.0019(9)
C15 0.0252(11) 0.0256(12) 0.0256(11) 0.0024(9) 0.0030(8) 0.0007(9)
C2 0.0278(11) 0.0288(12) 0.0291(12) 0.0003(9) 0.0026(9) 0.0026(9)
C1 0.0210(10) 0.0262(11) 0.0231(10) -0.0016(8) -0.0011(8) -0.0005(9)
C29 0.0222(11) 0.0283(12) 0.0245(11) -0.0030(9) 0.0042(8) 0.0033(9)
C10 0.0289(12) 0.0245(12) 0.0361(12) 0.0041(9) 0.0043(9) 0.0040(9)
C9 0.0266(11) 0.0233(11) 0.0264(11) 0.0040(9) 0.0085(9) -0.0006(9)
C6 0.0210(10) 0.0266(12) 0.0255(11) -0.0016(9) -0.0009(8) -0.0012(9)
C8 0.0225(11) 0.0300(12) 0.0283(11) -0.0036(9) 0.0015(8) -0.0020(9)
C22 0.0266(11) 0.0304(12) 0.0279(11) 0.0021(9) 0.0004(9) -0.0054(9)
C16 0.0306(12) 0.0302(12) 0.0302(12) -0.0031(9) 0.0034(9) -0.0006(10)
C33 0.0276(12) 0.0372(13) 0.0318(12) -0.0091(10) 0.0021(9) 0.0014(10)
C23 0.0190(11) 0.0312(12) 0.0365(13) -0.0018(10) -0.0042(9) 0.0022(9)
C11 0.0338(12) 0.0314(13) 0.0334(12) 0.0020(10) 0.0000(10) -0.0019(10)
C14 0.0242(11) 0.0318(13) 0.0317(12) 0.0037(9) 0.0055(9) 0.0018(9)
C19 0.0249(12) 0.0388(14) 0.0369(13) -0.0001(10) 0.0024(9) -0.0007(10)
C12 0.0360(13) 0.0275(12) 0.0328(12) -0.0009(9) 0.0120(10) 0.0001(10)
C32 0.0336(13) 0.0482(15) 0.0234(11) -0.0078(10) -0.0009(9) 0.0065(11)
C3 0.0291(12) 0.0241(12) 0.0352(12) 0.0003(9) -0.0034(9) 0.0021(9)
C30 0.0401(13) 0.0301(13) 0.0320(12) 0.0016(10) -0.0006(10) -0.0016(10)
C4 0.0369(13) 0.0257(12) 0.0337(12) 0.0056(9) -0.0003(10) -0.0037(10)
C5 0.0334(12) 0.0317(13) 0.0288(12) 0.0027(9) 0.0065(9) -0.0035(10)
C17 0.0372(13) 0.0335(13) 0.0332(12) -0.0036(10) 0.0111(10) 0.0055(10)
C31 0.0481(15) 0.0414(15) 0.0278(12) 0.0056(10) -0.0017(10) 0.0079(12)
C18 0.0282(12) 0.0403(14) 0.0436(14) 0.0004(11) 0.0119(10) 0.0049(10)
C13 0.0294(12) 0.0315(13) 0.0408(13) 0.0019(10) 0.0114(10) 0.0072(10)
C28 0.0247(11) 0.0351(13) 0.0406(13) -0.0053(10) -0.0013(10) 0.0066(10)
C24 0.0293(12) 0.0348(14) 0.0468(14) 0.0004(11) -0.0011(10) -0.0019(10)
C26 0.0293(13) 0.0342(15) 0.077(2) -0.0184(13) -0.0036(12) 0.0075(11)
C25 0.0334(14) 0.0304(14) 0.0737(19) 0.0034(13) -0.0053(12) -0.0036(11)
C27 0.0283(12) 0.0434(15) 0.0539(15) -0.0142(12) 0.0010(11) 0.0082(11)

loop_
_atom_type_symbol
_atom_type_description
_atom_type_scat_dispersion_real
_atom_type_scat_dispersion_imag
_atom_type_scat_source
C C 0.0033 0.0016 'International Tables Vol C Tables 4.2.6.8 and 6.1.1.4'
H H 0.0000 0.0000 'International Tables Vol C Tables 4.2.6.8 and 6.1.1.4'
N N 0.0061 0.0033 'International Tables Vol C Tables 4.2.6.8 and 6.1.1.4'
P P 0.1023 0.0942 'International Tables Vol C Tables 4.2.6.8 and 6.1.1.4'

loop_
_geom_angle_atom_site_label_1
_geom_angle_atom_site_label_2
_geom_angle_atom_site_label_3
_geom_angle
_geom_angle_site_symmetry_1
_geom_angle_site_symmetry_3
_geom_angle_publ_flag
C1 P1 C15 100.24(9) . . ?
C29 P1 C15 101.48(9) . . ?
C29 P1 C1 101.23(9) . . ?
N2 N1 C6 121.90(16) . . ?
C8 N1 N2 110.37(17) . . ?
C8 N1 C6 127.67(17) . . ?
N5 N4 C20 122.49(17) . . ?
C22 N4 N5 110.43(16) . . ?
C22 N4 C20 126.88(17) . . ?
N5 N6 C21 109.57(16) . . ?
N6 N5 N4 106.76(16) . . ?
N2 N3 C7 109.67(17) . . ?
N3 N2 N1 106.79(16) . . ?
N3 C7 C9 123.84(18) . . ?
N3 C7 C8 107.46(18) . . ?
C8 C7 C9 128.66(18) . . ?
N6 C21 C23 122.87(18) . . ?
C22 C21 N6 107.49(18) . . ?
C22 C21 C23 129.6(2) . . ?
C15 C20 N4 121.04(18) . . ?
C19 C20 N4 116.50(18) . . ?
C19 C20 C15 122.37(19) . . ?
C29 C34 H34 119.6 . . ?
C33 C34 H34 119.6 . . ?
C33 C34 C29 120.8(2) . . ?
C20 C15 P1 120.88(15) . . ?
C20 C15 C16 116.30(18) . . ?
C16 C15 P1 122.72(16) . . ?
C1 C2 H2 119.2 . . ?
C3 C2 H2 119.2 . . ?
C3 C2 C1 121.56(19) . . ?
C2 C1 P1 124.26(15) . . ?
C6 C1 P1 118.98(15) . . ?
C6 C1 C2 116.76(18) . . ?
C34 C29 P1 125.70(16) . . ?
C34 C29 C30 118.05(19) . . ?
C30 C29 P1 116.12(16) . . ?
C9 C10 H10 119.5 . . ?
C11 C10 H10 119.5 . . ?
C11 C10 C9 121.0(2) . . ?
C10 C9 C7 120.30(18) . . ?
C14 C9 C7 121.31(18) . . ?
C14 C9 C10 118.36(19) . . ?
C1 C6 N1 120.09(17) . . ?
C5 C6 N1 117.89(17) . . ?
C5 C6 C1 121.97(19) . . ?
N1 C8 C7 105.71(18) . . ?
N1 C8 H8 127.1 . . ?
C7 C8 H8 127.1 . . ?
N4 C22 C21 105.74(18) . . ?
N4 C22 H22 127.1 . . ?
C21 C22 H22 127.1 . . ?
C15 C16 H16 119.0 . . ?
C17 C16 C15 122.0(2) . . ?
C17 C16 H16 119.0 . . ?
C34 C33 H33 119.9 . . ?
C32 C33 C34 120.2(2) . . ?
C32 C33 H33 119.9 . . ?
C28 C23 C21 121.2(2) . . ?
C28 C23 C24 118.8(2) . . ?
C24 C23 C21 120.0(2) . . ?
C10 C11 H11 120.0 . . ?
C12 C11 C10 120.0(2) . . ?
C12 C11 H11 120.0 . . ?
C9 C14 H14 119.7 . . ?
C13 C14 C9 120.6(2) . . ?
C13 C14 H14 119.7 . . ?
C20 C19 H19 120.3 . . ?
C18 C19 C20 119.5(2) . . ?
C18 C19 H19 120.3 . . ?
C11 C12 H12 120.2 . . ?
C11 C12 C13 119.6(2) . . ?
C13 C12 H12 120.2 . . ?
C33 C32 H32 120.1 . . ?
C33 C32 C31 119.9(2) . . ?
C31 C32 H32 120.1 . . ?
C2 C3 H3 119.9 . . ?
C4 C3 C2 120.3(2) . . ?
C4 C3 H3 119.9 . . ?
C29 C30 H30 119.4 . . ?
C31 C30 C29 121.2(2) . . ?
C31 C30 H30 119.4 . . ?
C3 C4 H4 120.2 . . ?
C3 C4 C5 119.5(2) . . ?
C5 C4 H4 120.2 . . ?
C6 C5 H5 120.1 . . ?
C4 C5 C6 119.9(2) . . ?
C4 C5 H5 120.1 . . ?
C16 C17 H17 120.0 . . ?
C18 C17 C16 120.0(2) . . ?
C18 C17 H17 120.0 . . ?
C32 C31 C30 119.8(2) . . ?
C32 C31 H31 120.1 . . ?
C30 C31 H31 120.1 . . ?
C19 C18 C17 119.8(2) . . ?
C19 C18 H18 120.1 . . ?
C17 C18 H18 120.1 . . ?
C14 C13 C12 120.5(2) . . ?
C14 C13 H13 119.8 . . ?
C12 C13 H13 119.8 . . ?
C23 C28 H28 119.9 . . ?
C27 C28 C23 120.2(2) . . ?
C27 C28 H28 119.9 . . ?
C23 C24 H24 119.8 . . ?
C25 C24 C23 120.5(2) . . ?
C25 C24 H24 119.8 . . ?
C25 C26 H26 120.0 . . ?
C27 C26 H26 120.0 . . ?
C27 C26 C25 119.9(2) . . ?
C24 C25 H25 120.1 . . ?
C26 C25 C24 119.7(2) . . ?
C26 C25 H25 120.1 . . ?
C28 C27 H27 119.5 . . ?
C26 C27 C28 120.9(2) . . ?
C26 C27 H27 119.5 . . ?

loop_
_geom_bond_atom_site_label_1
_geom_bond_atom_site_label_2
_geom_bond_distance
_geom_bond_site_symmetry_2
_geom_bond_publ_flag
P1 C15 1.851(2) . ?
P1 C1 1.842(2) . ?
P1 C29 1.842(2) . ?
N1 N2 1.355(2) . ?
N1 C6 1.436(3) . ?
N1 C8 1.346(3) . ?
N4 N5 1.357(2) . ?
N4 C20 1.432(3) . ?
N4 C22 1.349(3) . ?
N6 N5 1.313(2) . ?
N6 C21 1.371(3) . ?
N3 N2 1.314(2) . ?
N3 C7 1.363(3) . ?
C7 C9 1.465(3) . ?
C7 C8 1.369(3) . ?
C21 C22 1.365(3) . ?
C21 C23 1.467(3) . ?
C20 C15 1.397(3) . ?
C20 C19 1.389(3) . ?
C34 H34 0.9500 . ?
C34 C29 1.392(3) . ?
C34 C33 1.389(3) . ?
C15 C16 1.398(3) . ?
C2 H2 0.9500 . ?
C2 C1 1.399(3) . ?
C2 C3 1.383(3) . ?
C1 C6 1.393(3) . ?
C29 C30 1.396(3) . ?
C10 H10 0.9500 . ?
C10 C9 1.396(3) . ?
C10 C11 1.382(3) . ?
C9 C14 1.390(3) . ?
C6 C5 1.383(3) . ?
C8 H8 0.9500 . ?
C22 H22 0.9500 . ?
C16 H16 0.9500 . ?
C16 C17 1.383(3) . ?
C33 H33 0.9500 . ?
C33 C32 1.380(3) . ?
C23 C28 1.391(3) . ?
C23 C24 1.394(3) . ?
C11 H11 0.9500 . ?
C11 C12 1.381(3) . ?
C14 H14 0.9500 . ?
C14 C13 1.381(3) . ?
C19 H19 0.9500 . ?
C19 C18 1.380(3) . ?
C12 H12 0.9500 . ?
C12 C13 1.383(3) . ?
C32 H32 0.9500 . ?
C32 C31 1.383(3) . ?
C3 H3 0.9500 . ?
C3 C4 1.377(3) . ?
C30 H30 0.9500 . ?
C30 C31 1.386(3) . ?
C4 H4 0.9500 . ?
C4 C5 1.383(3) . ?
C5 H5 0.9500 . ?
C17 H17 0.9500 . ?
C17 C18 1.382(3) . ?
C31 H31 0.9500 . ?
C18 H18 0.9500 . ?
C13 H13 0.9500 . ?
C28 H28 0.9500 . ?
C28 C27 1.380(3) . ?
C24 H24 0.9500 . ?
C24 C25 1.392(3) . ?
C26 H26 0.9500 . ?
C26 C25 1.382(4) . ?
C26 C27 1.372(4) . ?
C25 H25 0.9500 . ?
C27 H27 0.9500 . ?

loop_
_geom_torsion_atom_site_label_1
_geom_torsion_atom_site_label_2
_geom_torsion_atom_site_label_3
_geom_torsion_atom_site_label_4
_geom_torsion
_geom_torsion_site_symmetry_1
_geom_torsion_site_symmetry_2
_geom_torsion_site_symmetry_3
_geom_torsion_site_symmetry_4
_geom_torsion_publ_flag
P1 C15 C16 C17 175.55(17) . . . . ?
P1 C1 C6 N1 -2.4(2) . . . . ?
P1 C1 C6 C5 -179.74(15) . . . . ?
P1 C29 C30 C31 -177.16(17) . . . . ?
N1 C6 C5 C4 -178.21(18) . . . . ?
N4 C20 C15 P1 -0.8(3) . . . . ?
N4 C20 C15 C16 175.57(18) . . . . ?
N4 C20 C19 C18 -174.6(2) . . . . ?
N6 C21 C22 N4 1.1(2) . . . . ?
N6 C21 C23 C28 14.6(3) . . . . ?
N6 C21 C23 C24 -164.29(19) . . . . ?
N5 N4 C20 C15 46.1(3) . . . . ?
N5 N4 C20 C19 -137.3(2) . . . . ?
N5 N4 C22 C21 -0.8(2) . . . . ?
N5 N6 C21 C22 -1.1(2) . . . . ?
N5 N6 C21 C23 176.68(17) . . . . ?
N3 C7 C9 C10 176.32(19) . . . . ?
N3 C7 C9 C14 -1.8(3) . . . . ?
N3 C7 C8 N1 -0.3(2) . . . . ?
N2 N1 C6 C1 88.1(2) . . . . ?
N2 N1 C6 C5 -94.5(2) . . . . ?
N2 N1 C8 C7 0.2(2) . . . . ?
N2 N3 C7 C9 -177.40(18) . . . . ?
N2 N3 C7 C8 0.3(2) . . . . ?
C7 N3 N2 N1 -0.2(2) . . . . ?
C7 C9 C14 C13 178.32(19) . . . . ?
C21 N6 N5 N4 0.6(2) . . . . ?
C21 C23 C28 C27 -179.92(19) . . . . ?
C21 C23 C24 C25 179.15(19) . . . . ?
C20 N4 N5 N6 -175.03(17) . . . . ?
C20 N4 C22 C21 174.11(18) . . . . ?
C20 C15 C16 C17 -0.7(3) . . . . ?
C20 C19 C18 C17 -1.6(3) . . . . ?
C34 C29 C30 C31 -1.0(3) . . . . ?
C34 C33 C32 C31 0.5(3) . . . . ?
C15 P1 C1 C2 -30.65(19) . . . . ?
C15 P1 C1 C6 150.09(16) . . . . ?
C15 P1 C29 C34 96.00(19) . . . . ?
C15 P1 C29 C30 -88.23(17) . . . . ?
C15 C20 C19 C18 1.9(3) . . . . ?
C15 C16 C17 C18 1.1(3) . . . . ?
C2 C1 C6 N1 178.25(17) . . . . ?
C2 C1 C6 C5 0.9(3) . . . . ?
C2 C3 C4 C5 0.9(3) . . . . ?
C1 P1 C15 C20 -95.88(18) . . . . ?
C1 P1 C15 C16 88.00(18) . . . . ?
C1 P1 C29 C34 -7.0(2) . . . . ?
C1 P1 C29 C30 168.75(16) . . . . ?
C1 C2 C3 C4 -0.7(3) . . . . ?
C1 C6 C5 C4 -0.9(3) . . . . ?
C29 P1 C15 C20 160.31(17) . . . . ?
C29 P1 C15 C16 -15.8(2) . . . . ?
C29 P1 C1 C2 73.36(18) . . . . ?
C29 P1 C1 C6 -105.90(16) . . . . ?
C29 C34 C33 C32 -1.4(3) . . . . ?
C29 C30 C31 C32 0.2(3) . . . . ?
C10 C9 C14 C13 0.2(3) . . . . ?
C10 C11 C12 C13 0.7(3) . . . . ?
C9 C7 C8 N1 177.24(18) . . . . ?
C9 C10 C11 C12 -0.5(3) . . . . ?
C9 C14 C13 C12 0.0(3) . . . . ?
C6 N1 N2 N3 177.32(16) . . . . ?
C6 N1 C8 C7 -176.94(18) . . . . ?
C8 N1 N2 N3 0.0(2) . . . . ?
C8 N1 C6 C1 -95.1(2) . . . . ?
C8 N1 C6 C5 82.3(3) . . . . ?
C8 C7 C9 C10 -0.9(3) . . . . ?
C8 C7 C9 C14 -179.0(2) . . . . ?
C22 N4 N5 N6 0.1(2) . . . . ?
C22 N4 C20 C15 -128.2(2) . . . . ?
C22 N4 C20 C19 48.3(3) . . . . ?
C22 C21 C23 C28 -168.2(2) . . . . ?
C22 C21 C23 C24 12.9(3) . . . . ?
C16 C17 C18 C19 0.1(3) . . . . ?
C33 C34 C29 P1 177.32(15) . . . . ?
C33 C34 C29 C30 1.6(3) . . . . ?
C33 C32 C31 C30 0.1(3) . . . . ?
C23 C21 C22 N4 -176.44(19) . . . . ?
C23 C28 C27 C26 0.6(3) . . . . ?
C23 C24 C25 C26 1.0(3) . . . . ?
C11 C10 C9 C7 -178.13(19) . . . . ?
C11 C10 C9 C14 0.0(3) . . . . ?
C11 C12 C13 C14 -0.5(3) . . . . ?
C19 C20 C15 P1 -177.12(16) . . . . ?
C19 C20 C15 C16 -0.8(3) . . . . ?
C3 C2 C1 P1 -179.42(15) . . . . ?
C3 C2 C1 C6 -0.1(3) . . . . ?
C3 C4 C5 C6 -0.1(3) . . . . ?
C28 C23 C24 C25 0.3(3) . . . . ?
C24 C23 C28 C27 -1.1(3) . . . . ?
C25 C26 C27 C28 0.8(4) . . . . ?
C27 C26 C25 C24 -1.5(3) . . . . ?
